data_7244505
loop_
_publ_author_name
'Vorontsova, Svetlana K.'
'Zavarzin, Igor V.'
'Shirinian, Valerii Z.'
'Bozhenko, Eugene I.'
'Andreeva, Olga E.'
'Sorokin, Danila V.'
'Scherbakov, Alexander M.'
'Minyaev, Mikhail E.'

_publ_section_title
;
 Synthesis and crystal structures of D-annulated pentacyclic steroids:
 looking within and beyond AR signalling in prostate cancer
;
_journal_issue 11
_journal_name_full CrystEngComm
_journal_page_first 2089
_journal_page_last 2099
_journal_paper_doi 10.1039/D1CE01417J
_journal_volume 24
_journal_year 2022
_chemical_absolute_configuration synad
_chemical_formula_moiety 'C28 H32 Cl F O2'
_chemical_formula_sum 'C28 H32 Cl F O2'
_chemical_formula_weight 454.98
_space_group_crystal_system orthorhombic
_space_group_IT_number 19
_space_group_name_Hall 'P 2ac 2ab'
_space_group_name_H-M_alt 'P 21 21 21'
_atom_sites_solution_hydrogens geom
_atom_sites_solution_primary direct
_atom_sites_solution_secondary difmap
_audit_creation_method SHELXL-2018/3
_audit_update_record
;
2021-02-02 deposited with the CCDC.	2022-02-02 downloaded from the CCDC.
;
_cell_angle_alpha 90
_cell_angle_beta 90
_cell_angle_gamma 90
_cell_formula_units_Z 8
_cell_length_a 7.3425(4)
_cell_length_b 19.7162(12)
_cell_length_c 31.4052(19)
_cell_measurement_reflns_used 9717
_cell_measurement_temperature 100(2)
_cell_measurement_theta_max 31.86
_cell_measurement_theta_min 2.59
_cell_volume 4546.4(5)
_computing_cell_refinement 'SAINT (Bruker, 2019)'
_computing_data_collection '<i>APEX3</i> (Bruker, 2019)'
_computing_data_reduction 'SAINT (Bruker, 2019)'
_computing_molecular_graphics 'SHELXTL (Sheldrick, Acta Cryst., 2008, A64, 112-122)'
_computing_publication_material 'SHELXTL (Sheldrick, Acta Cryst., 2008, A64, 112-122)'
_computing_structure_refinement 'SHELXL-2018 (Sheldrick, Acta Cryst., 2015, C71, 3-8)'
_computing_structure_solution 'SHELXT, SHELXS-2013 (Sheldrick, Acta Cryst., 2015, A71, 3-8)'
_diffrn_ambient_temperature 100(2)
_diffrn_detector_area_resol_mean 7.31
_diffrn_measured_fraction_theta_full 0.998
_diffrn_measured_fraction_theta_max 0.999
_diffrn_measurement_device_type 'Bruker AXS D8 QUEST, Photon III detector'
_diffrn_measurement_method '\f and \w shutterless scans'
_diffrn_radiation_monochromator graphite
_diffrn_radiation_type MoK\a
_diffrn_radiation_wavelength 0.71073
_diffrn_reflns_av_R_equivalents 0.0840
_diffrn_reflns_av_unetI/netI 0.0580
_diffrn_reflns_Laue_measured_fraction_full 0.998
_diffrn_reflns_Laue_measured_fraction_max 0.999
_diffrn_reflns_limit_h_max 11
_diffrn_reflns_limit_h_min -11
_diffrn_reflns_limit_k_max 31
_diffrn_reflns_limit_k_min -31
_diffrn_reflns_limit_l_max 49
_diffrn_reflns_limit_l_min -46
_diffrn_reflns_number 126091
_diffrn_reflns_point_group_measured_fraction_full 0.999
_diffrn_reflns_point_group_measured_fraction_max 0.999
_diffrn_reflns_theta_full 25.242
_diffrn_reflns_theta_max 34.347
_diffrn_reflns_theta_min 2.439
_diffrn_source 'sealed X-Ray tube'
_diffrn_source_current 30
_diffrn_source_power 50
_diffrn_source_size '0.6 mm, fine-focus'
_exptl_absorpt_coefficient_mu 0.200
_exptl_absorpt_correction_T_max 0.7470
_exptl_absorpt_correction_T_min 0.6097
_exptl_absorpt_correction_type multi-scan
_exptl_absorpt_process_details 'SADABS 2016/2 (Krause et al., J. Appl. Cryst. 2015, 48, 3-10)'
_exptl_crystal_colour colourless
_exptl_crystal_density_diffrn 1.329
_exptl_crystal_density_method 'not measured'
_exptl_crystal_description plate
_exptl_crystal_F_000 1936
_exptl_crystal_size_max 0.51
_exptl_crystal_size_mid 0.25
_exptl_crystal_size_min 0.05
_refine_diff_density_max 1.402
_refine_diff_density_min -0.439
_refine_diff_density_rms 0.080
_refine_ls_abs_structure_details
;
 Flack x determined using 5401 quotients [(I+)-(I-)]/[(I+)+(I-)]
 (Parsons, Flack, Wagner, Acta Cryst., 2013, B69, 249-259).
;
_refine_ls_abs_structure_Flack 0.00(2)
_refine_ls_extinction_method none
_refine_ls_goodness_of_fit_ref 1.027
_refine_ls_hydrogen_treatment mixed
_refine_ls_matrix_type full
_refine_ls_number_parameters 621
_refine_ls_number_reflns 19060
_refine_ls_number_restraints 0
_refine_ls_restrained_S_all 1.027
_refine_ls_R_factor_all 0.0867
_refine_ls_R_factor_gt 0.0637
_refine_ls_shift/su_max 0.000
_refine_ls_shift/su_mean 0.000
_refine_ls_structure_factor_coef Fsqd
_refine_ls_weighting_details 'w=1/[\s^2^(Fo^2^)+(0.0709P)^2^+4.1754P] where P=(Fo^2^+2Fc^2^)/3'
_refine_ls_weighting_scheme calc
_refine_ls_wR_factor_gt 0.1540
_refine_ls_wR_factor_ref 0.1694
_reflns_Friedel_coverage 0.817
_reflns_Friedel_fraction_full 1.000
_reflns_Friedel_fraction_max 0.999
_reflns_number_gt 14999
_reflns_number_total 19060
_reflns_threshold_expression 'I > 2\s(I)'
_cod_data_source_file d1ce01417j3.cif
_cod_data_source_block 2b
_cod_depositor_comments 'Adding full bibliography for 7244501--7244512.cif.'
_cod_database_code 7244505
_shelx_shelxl_version_number 2018/3
_shelx_space_group_comment
;
The symmetry employed for this shelxl refinement is uniquely defined
by the following loop, which should always be used as a source of
symmetry information in preference to the above space-group names.
They are only intended as comments.
;
_shelx_estimated_absorpt_t_min 0.905
_shelx_estimated_absorpt_t_max 0.990

loop_
_space_group_symop_operation_xyz
'x, y, z'
'x+1/2, -y+1/2, -z'
'-x, y+1/2, -z+1/2'
'-x+1/2, -y, z+1/2'

loop_
_atom_site_label
_atom_site_type_symbol
_atom_site_fract_x
_atom_site_fract_y
_atom_site_fract_z
_atom_site_U_iso_or_equiv
_atom_site_adp_type
_atom_site_occupancy
_atom_site_site_symmetry_order
_atom_site_calc_flag
_atom_site_refinement_flags_posn
_atom_site_refinement_flags_adp
_atom_site_refinement_flags_occupancy
_atom_site_disorder_assembly
_atom_site_disorder_group
Cl1A Cl 0.69763(11) 0.46687(4) 0.49761(3) 0.02528(15) Uani 1 1 d . . . . .
F1A F 0.2183(4) 0.71783(13) 0.45920(9) 0.0436(6) Uani 1 1 d . . . . .
O1A O 0.7412(4) -0.00638(17) 0.69660(11) 0.0418(7) Uani 1 1 d . . . . .
O2A O 0.8258(3) 0.48645(14) 0.59079(9) 0.0285(5) Uani 1 1 d . . . . .
C1A C 0.8733(4) 0.12608(18) 0.62279(14) 0.0297(7) Uani 1 1 d . . . . .
H1A H 0.958(3) 0.1312(3) 0.6016(8) 0.036 Uiso 1 1 calc R U . . .
H1B H 0.9074(14) 0.1532(10) 0.6451(8) 0.036 Uiso 1 1 calc R U . . .
C2A C 0.8742(5) 0.0523(2) 0.63757(15) 0.0343(8) Uani 1 1 d . . . . .
H2A H 0.8570(8) 0.0225(11) 0.6128(9) 0.041 Uiso 1 1 calc R U . . .
H2B H 0.993(4) 0.0417(4) 0.6502(5) 0.041 Uiso 1 1 calc R U . . .
C3A C 0.7271(5) 0.0382(2) 0.66971(13) 0.0294(7) Uani 1 1 d . . . . .
C4A C 0.5626(5) 0.0791(2) 0.66583(12) 0.0279(7) Uani 1 1 d . . . . .
H4A H 0.468(5) 0.0706(5) 0.6849(10) 0.033 Uiso 1 1 calc R U . . .
C5A C 0.5382(4) 0.12811(18) 0.63688(11) 0.0237(6) Uani 1 1 d . . . . .
C6A C 0.3541(5) 0.1610(2) 0.63214(13) 0.0301(7) Uani 1 1 d . . . . .
H6B H 0.278(3) 0.1498(4) 0.6578(9) 0.036 Uiso 1 1 calc R U . . .
H6A H 0.292(2) 0.1415(7) 0.6065(9) 0.036 Uiso 1 1 calc R U . . .
C7A C 0.3641(4) 0.23825(18) 0.62732(12) 0.0275(7) Uani 1 1 d . . . . .
H7A H 0.4056(15) 0.2591(7) 0.6549(10) 0.033 Uiso 1 1 calc R U . . .
H7B H 0.240(4) 0.2566(7) 0.6205(3) 0.033 Uiso 1 1 calc R U . . .
C8A C 0.4972(4) 0.25737(17) 0.59168(11) 0.0218(6) Uani 1 1 d . . . . .
H8A H 0.456(2) 0.2357(10) 0.5652(12) 0.026 Uiso 1 1 calc R U . . .
C9A C 0.6877(4) 0.22885(16) 0.60303(10) 0.0191(5) Uani 1 1 d . . . . .
H9A H 0.7157(13) 0.2456(8) 0.6319(13) 0.023 Uiso 1 1 calc R U . . .
C10A C 0.6870(4) 0.15013(16) 0.60610(10) 0.0208(5) Uani 1 1 d . . . . .
C11A C 0.8404(4) 0.25600(17) 0.57394(12) 0.0245(6) Uani 1 1 d . . . . .
H11B H 0.962(4) 0.2436(4) 0.5869(4) 0.029 Uiso 1 1 calc R U . . .
H11A H 0.8316(5) 0.2324(8) 0.5453(9) 0.029 Uiso 1 1 calc R U . . .
C12A C 0.8357(4) 0.33303(17) 0.56657(11) 0.0239(6) Uani 1 1 d . . . . .
H12B H 0.8622(9) 0.3576(8) 0.5943(9) 0.029 Uiso 1 1 calc R U . . .
H12A H 0.932(3) 0.3463(5) 0.5451(7) 0.029 Uiso 1 1 calc R U . . .
C13A C 0.6471(4) 0.35344(16) 0.55001(10) 0.0196(5) Uani 1 1 d . . . . .
C14A C 0.5066(4) 0.33347(17) 0.58427(10) 0.0211(6) Uani 1 1 d . . . . .
H14A H 0.5452(17) 0.3551(10) 0.6117(12) 0.025 Uiso 1 1 calc R U . . .
C15A C 0.3302(4) 0.36854(18) 0.56975(12) 0.0264(6) Uani 1 1 d . . . . .
H15B H 0.257(3) 0.3786(4) 0.5930(8) 0.032 Uiso 1 1 calc R U . . .
H15A H 0.266(2) 0.3408(10) 0.5512(7) 0.032 Uiso 1 1 calc R U . . .
C16A C 0.3914(4) 0.43462(17) 0.54690(11) 0.0214(5) Uani 1 1 d . . . . .
H16A H 0.342(2) 0.43647(19) 0.5188(13) 0.026 Uiso 1 1 calc R U . . .
C17A C 0.6029(4) 0.42959(16) 0.54512(10) 0.0201(5) Uani 1 1 d . . . . .
C18A C 0.6687(4) 0.47622(17) 0.58196(10) 0.0223(6) Uani 1 1 d . . . . .
C19A C 0.5040(5) 0.5074(2) 0.60333(11) 0.0276(7) Uani 1 1 d . . . . .
H19A H 0.5269(9) 0.5558(16) 0.6100(3) 0.033 Uiso 1 1 calc R U . . .
H19B H 0.4756(11) 0.4832(8) 0.6302(9) 0.033 Uiso 1 1 calc R U . . .
C20A C 0.3459(4) 0.50060(17) 0.57164(11) 0.0235(6) Uani 1 1 d . . . . .
H20A H 0.238(6) 0.4939(4) 0.5869(8) 0.028 Uiso 1 1 calc R U . . .
C21A C 0.6456(6) 0.1163(2) 0.56261(12) 0.0318(7) Uani 1 1 d . . . . .
H21A H 0.531(4) 0.1309(15) 0.5527(6) 0.048 Uiso 1 1 calc R U . . .
H21B H 0.645(5) 0.0688(15) 0.5659(3) 0.048 Uiso 1 1 calc R U . . .
H21C H 0.736(4) 0.1285(16) 0.5428(7) 0.048 Uiso 1 1 calc R U . . .
C22A C 0.6111(5) 0.31891(18) 0.50689(11) 0.0266(6) Uani 1 1 d . . . . .
H22A H 0.500(4) 0.3365(13) 0.4947(6) 0.040 Uiso 1 1 calc R U . . .
H22B H 0.600(5) 0.2705(14) 0.5110(2) 0.040 Uiso 1 1 calc R U . . .
H22C H 0.711(4) 0.3280(14) 0.4878(7) 0.040 Uiso 1 1 calc R U . . .
C23A C 0.3205(4) 0.56024(17) 0.54186(10) 0.0219(5) Uani 1 1 d . . . . .
C24A C 0.4419(5) 0.61417(19) 0.53823(12) 0.0288(7) Uani 1 1 d . . . . .
H24A H 0.543(6) 0.61458(19) 0.5541(9) 0.035 Uiso 1 1 calc R U . . .
C25A C 0.4077(6) 0.6675(2) 0.51025(14) 0.0341(8) Uani 1 1 d . . . . .
H25A H 0.500(5) 0.708(2) 0.5075(2) 0.041 Uiso 1 1 calc R U . . .
C26A C 0.2513(6) 0.6654(2) 0.48628(13) 0.0318(7) Uani 1 1 d . . . . .
C27A C 0.1267(5) 0.6135(2) 0.48882(12) 0.0296(7) Uani 1 1 d . . . . .
H27A H 0.015(6) 0.6138(2) 0.4712(9) 0.036 Uiso 1 1 calc R U . . .
C28A C 0.1623(5) 0.56094(18) 0.51676(11) 0.0253(6) Uani 1 1 d . . . . .
H28A H 0.075(4) 0.5233(19) 0.51907(16) 0.030 Uiso 1 1 calc R U . . .
Cl1B Cl 0.35797(10) 0.72323(4) 0.31097(3) 0.02160(14) Uani 1 1 d . . . . .
F1B F 0.8535(5) 0.51551(11) 0.40285(9) 0.0455(6) Uani 1 1 d . . . . .
O1B O 0.1368(4) 1.28393(12) 0.27869(9) 0.0311(5) Uani 1 1 d . . . . .
O2B O 0.2118(3) 0.81819(12) 0.38417(8) 0.0249(5) Uani 1 1 d . . . . .
C1B C 0.0685(4) 1.10226(16) 0.26738(11) 0.0207(5) Uani 1 1 d . . . . .
H1C H -0.006(3) 1.0747(9) 0.2519(5) 0.025 Uiso 1 1 calc R U . . .
H1D H 0.0350(12) 1.0989(2) 0.2952(9) 0.025 Uiso 1 1 calc R U . . .
C2B C 0.0421(4) 1.17551(16) 0.25263(11) 0.0222(6) Uani 1 1 d . . . . .
H2C H 0.0611(7) 1.17798(18) 0.2222(10) 0.027 Uiso 1 1 calc R U . . .
H2D H -0.082(4) 1.1894(5) 0.2584(2) 0.027 Uiso 1 1 calc R U . . .
C3B C 0.1710(4) 1.22353(16) 0.27451(10) 0.0210(5) Uani 1 1 d . . . . .
C4B C 0.3451(4) 1.19479(15) 0.28851(10) 0.0201(5) Uani 1 1 d . . . . .
H4B H 0.429(4) 1.2241(14) 0.3042(7) 0.024 Uiso 1 1 calc R U . . .
C5B C 0.3959(4) 1.13025(15) 0.28100(10) 0.0177(5) Uani 1 1 d . . . . .
C6B C 0.5899(4) 1.10892(16) 0.28777(11) 0.0209(6) Uani 1 1 d . . . . .
H6D H 0.653(2) 1.1439(11) 0.3040(5) 0.025 Uiso 1 1 calc R U . . .
H6C H 0.6501(19) 1.1049(2) 0.2602(9) 0.025 Uiso 1 1 calc R U . . .
C7B C 0.6054(4) 1.04131(15) 0.31150(11) 0.0198(5) Uani 1 1 d . . . . .
H7C H 0.735(4) 1.0267(5) 0.31212(11) 0.024 Uiso 1 1 calc R U . . .
H7D H 0.5639(13) 1.0474(2) 0.3414(9) 0.024 Uiso 1 1 calc R U . . .
C8B C 0.4907(4) 0.98672(15) 0.29009(10) 0.0167(5) Uani 1 1 d . . . . .
H8B H 0.5344(19) 0.9797(3) 0.2617(12) 0.020 Uiso 1 1 calc R U . . .
C9B C 0.2898(4) 1.01036(14) 0.28820(10) 0.0163(5) Uani 1 1 d . . . . .
H9B H 0.2557(16) 1.0199(5) 0.3159(13) 0.020 Uiso 1 1 calc R U . . .
C10B C 0.2667(4) 1.07772(15) 0.26257(10) 0.0174(5) Uani 1 1 d . . . . .
C11B C 0.1613(4) 0.95402(15) 0.27245(11) 0.0204(5) Uani 1 1 d . . . . .
H11D H 0.033(4) 0.9701(5) 0.27507(13) 0.024 Uiso 1 1 calc R U . . .
H11C H 0.1859(8) 0.9454(3) 0.2416(10) 0.024 Uiso 1 1 calc R U . . .
C12B C 0.1817(4) 0.88712(15) 0.29704(10) 0.0194(5) Uani 1 1 d . . . . .
H12D H 0.1424(13) 0.8936(2) 0.3264(9) 0.023 Uiso 1 1 calc R U . . .
H12C H 0.104(2) 0.8525(11) 0.2842(4) 0.023 Uiso 1 1 calc R U . . .
C13B C 0.3795(4) 0.86346(14) 0.29635(9) 0.0167(5) Uani 1 1 d . . . . .
C14B C 0.5009(4) 0.92010(14) 0.31460(10) 0.0163(5) Uani 1 1 d . . . . .
H14B H 0.4580(19) 0.9292(4) 0.3426(12) 0.020 Uiso 1 1 calc R U . . .
C15B C 0.6882(4) 0.88625(15) 0.31925(11) 0.0200(5) Uani 1 1 d . . . . .
H15D H 0.756(2) 0.9071(7) 0.3410(7) 0.024 Uiso 1 1 calc R U . . .
H15C H 0.754(2) 0.88917(18) 0.2936(8) 0.024 Uiso 1 1 calc R U . . .
C16B C 0.6467(4) 0.81065(14) 0.33060(10) 0.0182(5) Uani 1 1 d . . . . .
H16B H 0.704(3) 0.7809(14) 0.3114(9) 0.022 Uiso 1 1 calc R U . . .
C17B C 0.4368(4) 0.80586(14) 0.32693(10) 0.0164(5) Uani 1 1 d . . . . .
C18B C 0.3692(4) 0.81512(14) 0.37349(10) 0.0193(5) Uani 1 1 d . . . . .
C19B C 0.5330(4) 0.82101(16) 0.40245(10) 0.0216(6) Uani 1 1 d . . . . .
H19C H 0.5136(8) 0.7951(9) 0.4285(9) 0.026 Uiso 1 1 calc R U . . .
H19D H 0.5544(8) 0.8683(15) 0.4100(3) 0.026 Uiso 1 1 calc R U . . .
C20B C 0.6955(4) 0.79256(15) 0.37763(10) 0.0196(5) Uani 1 1 d . . . . .
H20B H 0.804(5) 0.8176(12) 0.3857(4) 0.024 Uiso 1 1 calc R U . . .
C21B C 0.3123(5) 1.06871(16) 0.21487(10) 0.0217(5) Uani 1 1 d . . . . .
H21D H 0.437(4) 1.0509(15) 0.21193(13) 0.033 Uiso 1 1 calc R U . . .
H21E H 0.303(4) 1.1127(12) 0.2004(5) 0.033 Uiso 1 1 calc R U . . .
H21F H 0.226(3) 1.0367(15) 0.2020(4) 0.033 Uiso 1 1 calc R U . . .
C22B C 0.4333(5) 0.84408(17) 0.25041(10) 0.0218(6) Uani 1 1 d . . . . .
H22D H 0.559(4) 0.8285(15) 0.25000(19) 0.033 Uiso 1 1 calc R U . . .
H22E H 0.421(4) 0.8834(12) 0.2321(6) 0.033 Uiso 1 1 calc R U . . .
H22F H 0.354(3) 0.8081(14) 0.2403(5) 0.033 Uiso 1 1 calc R U . . .
C23B C 0.7308(4) 0.71777(16) 0.38436(10) 0.0201(5) Uani 1 1 d . . . . .
C24B C 0.6038(5) 0.67392(17) 0.40223(12) 0.0258(6) Uani 1 1 d . . . . .
H24B H 0.489(6) 0.6906(9) 0.4102(4) 0.031 Uiso 1 1 calc R U . . .
C25B C 0.6441(6) 0.60501(17) 0.40861(12) 0.0307(7) Uani 1 1 d . . . . .
H25B H 0.557(5) 0.5752(17) 0.4210(7) 0.037 Uiso 1 1 calc R U . . .
C26B C 0.8121(6) 0.58226(18) 0.39648(12) 0.0305(7) Uani 1 1 d . . . . .
C27B C 0.9433(5) 0.62331(19) 0.37839(12) 0.0297(7) Uani 1 1 d . . . . .
H27B H 1.069(6) 0.6040(10) 0.3692(5) 0.036 Uiso 1 1 calc R U . . .
C28B C 0.9007(4) 0.69176(18) 0.37290(11) 0.0238(6) Uani 1 1 d . . . . .
H28B H 0.987(5) 0.7206(15) 0.3614(6) 0.029 Uiso 1 1 calc R U . . .

loop_
_atom_site_aniso_label
_atom_site_aniso_U_11
_atom_site_aniso_U_22
_atom_site_aniso_U_33
_atom_site_aniso_U_23
_atom_site_aniso_U_13
_atom_site_aniso_U_12
Cl1A 0.0219(3) 0.0287(4) 0.0253(3) 0.0000(3) 0.0026(3) -0.0007(3)
F1A 0.0424(14) 0.0345(13) 0.0538(15) 0.0130(11) 0.0121(12) 0.0089(11)
O1A 0.0348(15) 0.0394(16) 0.0512(19) 0.0154(14) -0.0038(13) -0.0006(13)
O2A 0.0179(10) 0.0319(13) 0.0356(13) -0.0049(10) -0.0051(9) -0.0054(9)
C1A 0.0126(12) 0.0261(15) 0.050(2) 0.0042(14) 0.0029(13) 0.0001(11)
C2A 0.0198(14) 0.0306(17) 0.052(2) 0.0048(16) 0.0035(15) 0.0009(13)
C3A 0.0223(14) 0.0297(17) 0.0362(18) 0.0025(14) -0.0047(13) -0.0031(13)
C4A 0.0229(14) 0.0340(18) 0.0267(16) 0.0019(13) 0.0046(12) -0.0009(13)
C5A 0.0139(12) 0.0297(16) 0.0276(15) -0.0015(12) 0.0025(10) -0.0033(11)
C6A 0.0127(12) 0.0369(18) 0.0406(19) 0.0065(14) 0.0057(12) -0.0017(12)
C7A 0.0134(12) 0.0323(16) 0.0368(18) 0.0045(13) 0.0060(12) 0.0032(12)
C8A 0.0096(10) 0.0284(15) 0.0273(15) -0.0013(11) -0.0005(10) -0.0016(10)
C9A 0.0097(10) 0.0237(13) 0.0239(13) -0.0025(10) -0.0001(9) 0.0009(10)
C10A 0.0120(11) 0.0226(13) 0.0279(14) -0.0013(11) 0.0015(10) -0.0012(10)
C11A 0.0114(11) 0.0263(14) 0.0357(17) -0.0004(12) 0.0039(11) 0.0007(10)
C12A 0.0108(11) 0.0263(14) 0.0347(17) 0.0004(12) 0.0012(11) -0.0002(10)
C13A 0.0113(10) 0.0234(13) 0.0242(14) -0.0041(10) 0.0000(10) -0.0016(10)
C14A 0.0102(10) 0.0266(15) 0.0265(15) -0.0017(11) 0.0009(10) 0.0003(10)
C15A 0.0117(12) 0.0273(15) 0.0402(18) 0.0010(13) -0.0003(11) 0.0002(11)
C16A 0.0124(11) 0.0262(14) 0.0257(14) -0.0023(11) -0.0032(10) 0.0012(10)
C17A 0.0134(11) 0.0259(14) 0.0210(13) -0.0023(11) 0.0001(10) -0.0030(10)
C18A 0.0166(12) 0.0249(14) 0.0256(14) -0.0030(11) -0.0022(10) 0.0002(11)
C19A 0.0205(14) 0.0379(19) 0.0242(15) -0.0084(13) -0.0042(12) 0.0064(13)
C20A 0.0160(12) 0.0305(15) 0.0241(14) -0.0042(11) 0.0003(11) 0.0030(11)
C21A 0.0361(18) 0.0302(17) 0.0291(17) -0.0056(13) 0.0070(14) -0.0088(15)
C22A 0.0243(15) 0.0283(15) 0.0271(16) -0.0059(12) -0.0014(12) -0.0018(12)
C23A 0.0160(12) 0.0248(13) 0.0249(14) -0.0053(11) 0.0004(10) -0.0006(10)
C24A 0.0184(13) 0.0325(17) 0.0356(18) -0.0081(14) 0.0010(12) -0.0017(12)
C25A 0.0303(18) 0.0256(16) 0.046(2) -0.0029(15) 0.0083(15) -0.0048(14)
C26A 0.0334(18) 0.0274(17) 0.0347(18) 0.0022(14) 0.0088(14) 0.0048(14)
C27A 0.0257(15) 0.0341(17) 0.0292(17) -0.0027(13) -0.0014(13) 0.0042(14)
C28A 0.0199(13) 0.0273(15) 0.0287(15) -0.0035(12) -0.0023(11) 0.0007(12)
Cl1B 0.0188(3) 0.0142(3) 0.0319(4) -0.0044(2) -0.0021(3) -0.0018(2)
F1B 0.0665(18) 0.0187(10) 0.0513(15) 0.0051(9) 0.0016(14) 0.0130(11)
O1B 0.0258(11) 0.0189(11) 0.0487(15) -0.0028(10) 0.0041(11) 0.0047(10)
O2B 0.0184(10) 0.0231(11) 0.0332(12) 0.0006(9) 0.0066(9) -0.0013(8)
C1B 0.0128(11) 0.0177(13) 0.0315(16) 0.0016(11) -0.0005(10) -0.0006(10)
C2B 0.0135(11) 0.0178(13) 0.0353(17) 0.0031(11) -0.0001(11) 0.0026(10)
C3B 0.0179(12) 0.0172(11) 0.0278(14) 0.0020(11) 0.0049(10) -0.0002(10)
C4B 0.0173(12) 0.0174(12) 0.0257(14) 0.0000(10) 0.0014(10) -0.0019(10)
C5B 0.0150(11) 0.0166(12) 0.0216(13) 0.0025(10) 0.0006(9) -0.0010(9)
C6B 0.0113(11) 0.0181(12) 0.0331(16) 0.0019(11) -0.0018(10) -0.0020(9)
C7B 0.0123(10) 0.0156(11) 0.0315(15) 0.0031(11) -0.0029(10) -0.0019(9)
C8B 0.0105(10) 0.0157(11) 0.0240(13) 0.0016(9) -0.0004(9) -0.0001(9)
C9B 0.0105(10) 0.0141(11) 0.0243(13) -0.0001(9) 0.0006(9) -0.0001(8)
C10B 0.0111(10) 0.0185(12) 0.0227(13) 0.0009(10) -0.0012(9) 0.0000(9)
C11B 0.0126(11) 0.0154(11) 0.0332(15) -0.0008(10) -0.0059(10) -0.0009(9)
C12B 0.0116(10) 0.0150(11) 0.0316(15) -0.0020(10) -0.0010(10) -0.0012(9)
C13B 0.0124(10) 0.0146(11) 0.0231(13) -0.0025(9) 0.0003(9) 0.0007(9)
C14B 0.0106(9) 0.0147(11) 0.0235(13) 0.0002(9) -0.0004(9) -0.0013(8)
C15B 0.0102(10) 0.0173(12) 0.0324(16) 0.0029(10) -0.0007(10) -0.0006(9)
C16B 0.0132(10) 0.0164(11) 0.0250(13) 0.0002(10) -0.0005(10) -0.0006(9)
C17B 0.0140(10) 0.0103(10) 0.0249(13) -0.0038(9) 0.0000(9) -0.0024(9)
C18B 0.0194(12) 0.0124(11) 0.0261(14) -0.0005(9) 0.0030(11) -0.0019(10)
C19B 0.0229(14) 0.0191(13) 0.0230(14) -0.0022(10) -0.0013(11) 0.0003(11)
C20B 0.0164(11) 0.0169(12) 0.0255(14) -0.0003(10) -0.0021(10) -0.0014(10)
C21B 0.0239(13) 0.0207(13) 0.0205(13) 0.0003(10) -0.0007(11) 0.0001(11)
C22B 0.0226(13) 0.0214(13) 0.0214(14) -0.0024(10) -0.0005(11) 0.0033(11)
C23B 0.0178(12) 0.0182(12) 0.0243(14) -0.0008(10) -0.0035(10) 0.0006(10)
C24B 0.0247(15) 0.0198(14) 0.0330(17) 0.0015(12) 0.0028(12) 0.0001(11)
C25B 0.0405(19) 0.0185(13) 0.0331(17) 0.0020(12) 0.0012(15) -0.0054(14)
C26B 0.041(2) 0.0209(14) 0.0292(16) 0.0007(12) -0.0029(15) 0.0071(14)
C27B 0.0315(17) 0.0284(17) 0.0292(17) -0.0001(13) -0.0036(13) 0.0115(14)
C28B 0.0179(13) 0.0244(14) 0.0290(16) 0.0012(12) -0.0032(11) 0.0018(11)

loop_
_atom_type_symbol
_atom_type_description
_atom_type_scat_dispersion_real
_atom_type_scat_dispersion_imag
_atom_type_scat_source
C C 0.0033 0.0016 'International Tables Vol C Tables 4.2.6.8 and 6.1.1.4'
H H 0.0000 0.0000 'International Tables Vol C Tables 4.2.6.8 and 6.1.1.4'
O O 0.0106 0.0060 'International Tables Vol C Tables 4.2.6.8 and 6.1.1.4'
Cl Cl 0.1484 0.1585 'International Tables Vol C Tables 4.2.6.8 and 6.1.1.4'
F F 0.0171 0.0103 'International Tables Vol C Tables 4.2.6.8 and 6.1.1.4'

loop_
_geom_angle_atom_site_label_1
_geom_angle_atom_site_label_2
_geom_angle_atom_site_label_3
_geom_angle
_geom_angle_site_symmetry_1
_geom_angle_site_symmetry_3
_geom_angle_publ_flag
C2A C1A C10A 113.6(3) . . ?
C2A C1A H1A 108.8 . . ?
C10A C1A H1A 108.8 . . ?
C2A C1A H1B 108.8 . . ?
C10A C1A H1B 108.8 . . ?
H1A C1A H1B 107.7 . . ?
C3A C2A C1A 112.2(3) . . ?
C3A C2A H2A 109.2 . . ?
C1A C2A H2A 109.2 . . ?
C3A C2A H2B 109.2 . . ?
C1A C2A H2B 109.2 . . ?
H2A C2A H2B 107.9 . . ?
O1A C3A C4A 121.7(4) . . ?
O1A C3A C2A 122.4(4) . . ?
C4A C3A C2A 115.9(3) . . ?
C5A C4A C3A 124.6(3) . . ?
C5A C4A H4A 117.7 . . ?
C3A C4A H4A 117.7 . . ?
C4A C5A C6A 119.9(3) . . ?
C4A C5A C10A 122.7(3) . . ?
C6A C5A C10A 117.3(3) . . ?
C5A C6A C7A 113.3(3) . . ?
C5A C6A H6B 108.9 . . ?
C7A C6A H6B 108.9 . . ?
C5A C6A H6A 108.9 . . ?
C7A C6A H6A 108.9 . . ?
H6B C6A H6A 107.7 . . ?
C6A C7A C8A 110.3(3) . . ?
C6A C7A H7A 109.6 . . ?
C8A C7A H7A 109.6 . . ?
C6A C7A H7B 109.6 . . ?
C8A C7A H7B 109.6 . . ?
H7A C7A H7B 108.1 . . ?
C14A C8A C7A 112.6(3) . . ?
C14A C8A C9A 110.6(2) . . ?
C7A C8A C9A 108.6(3) . . ?
C14A C8A H8A 108.3 . . ?
C7A C8A H8A 108.3 . . ?
C9A C8A H8A 108.3 . . ?
C11A C9A C8A 113.2(3) . . ?
C11A C9A C10A 112.7(2) . . ?
C8A C9A C10A 111.9(2) . . ?
C11A C9A H9A 106.1 . . ?
C8A C9A H9A 106.1 . . ?
C10A C9A H9A 106.1 . . ?
C5A C10A C1A 109.5(3) . . ?
C5A C10A C21A 107.2(3) . . ?
C1A C10A C21A 110.0(3) . . ?
C5A C10A C9A 109.1(3) . . ?
C1A C10A C9A 109.0(2) . . ?
C21A C10A C9A 112.1(3) . . ?
C12A C11A C9A 114.6(3) . . ?
C12A C11A H11B 108.6 . . ?
C9A C11A H11B 108.6 . . ?
C12A C11A H11A 108.6 . . ?
C9A C11A H11A 108.6 . . ?
H11B C11A H11A 107.6 . . ?
C13A C12A C11A 109.3(3) . . ?
C13A C12A H12B 109.8 . . ?
C11A C12A H12B 109.8 . . ?
C13A C12A H12A 109.8 . . ?
C11A C12A H12A 109.8 . . ?
H12B C12A H12A 108.3 . . ?
C12A C13A C22A 109.7(3) . . ?
C12A C13A C14A 107.5(3) . . ?
C22A C13A C14A 112.7(3) . . ?
C12A C13A C17A 118.6(2) . . ?
C22A C13A C17A 107.9(3) . . ?
C14A C13A C17A 100.2(2) . . ?
C8A C14A C15A 116.8(3) . . ?
C8A C14A C13A 112.9(3) . . ?
C15A C14A C13A 104.0(3) . . ?
C8A C14A H14A 107.6 . . ?
C15A C14A H14A 107.6 . . ?
C13A C14A H14A 107.6 . . ?
C14A C15A C16A 105.7(2) . . ?
C14A C15A H15B 110.6 . . ?
C16A C15A H15B 110.6 . . ?
C14A C15A H15A 110.6 . . ?
C16A C15A H15A 110.6 . . ?
H15B C15A H15A 108.7 . . ?
C20A C16A C15A 114.2(3) . . ?
C20A C16A C17A 106.6(2) . . ?
C15A C16A C17A 104.6(3) . . ?
C20A C16A H16A 110.4 . . ?
C15A C16A H16A 110.4 . . ?
C17A C16A H16A 110.4 . . ?
C13A C17A C18A 115.8(3) . . ?
C13A C17A C16A 105.6(2) . . ?
C18A C17A C16A 104.2(2) . . ?
C13A C17A Cl1A 113.4(2) . . ?
C18A C17A Cl1A 104.8(2) . . ?
C16A C17A Cl1A 112.9(2) . . ?
O2A C18A C19A 126.5(3) . . ?
O2A C18A C17A 124.7(3) . . ?
C19A C18A C17A 108.8(3) . . ?
C18A C19A C20A 106.3(3) . . ?
C18A C19A H19A 110.5 . . ?
C20A C19A H19A 110.5 . . ?
C18A C19A H19B 110.5 . . ?
C20A C19A H19B 110.5 . . ?
H19A C19A H19B 108.7 . . ?
C23A C20A C19A 115.2(3) . . ?
C23A C20A C16A 111.6(3) . . ?
C19A C20A C16A 103.6(3) . . ?
C23A C20A H20A 108.7 . . ?
C19A C20A H20A 108.7 . . ?
C16A C20A H20A 108.7 . . ?
C10A C21A H21A 109.5 . . ?
C10A C21A H21B 109.5 . . ?
H21A C21A H21B 109.5 . . ?
C10A C21A H21C 109.5 . . ?
H21A C21A H21C 109.5 . . ?
H21B C21A H21C 109.5 . . ?
C13A C22A H22A 109.5 . . ?
C13A C22A H22B 109.5 . . ?
H22A C22A H22B 109.5 . . ?
C13A C22A H22C 109.5 . . ?
H22A C22A H22C 109.5 . . ?
H22B C22A H22C 109.5 . . ?
C24A C23A C28A 118.4(3) . . ?
C24A C23A C20A 124.4(3) . . ?
C28A C23A C20A 117.2(3) . . ?
C23A C24A C25A 120.8(3) . . ?
C23A C24A H24A 119.6 . . ?
C25A C24A H24A 119.6 . . ?
C26A C25A C24A 118.3(4) . . ?
C26A C25A H25A 120.9 . . ?
C24A C25A H25A 120.9 . . ?
F1A C26A C25A 118.0(4) . . ?
F1A C26A C27A 118.9(4) . . ?
C25A C26A C27A 123.1(4) . . ?
C26A C27A C28A 117.9(4) . . ?
C26A C27A H27A 121.0 . . ?
C28A C27A H27A 121.0 . . ?
C27A C28A C23A 121.3(3) . . ?
C27A C28A H28A 119.3 . . ?
C23A C28A H28A 119.3 . . ?
C2B C1B C10B 112.7(2) . . ?
C2B C1B H1C 109.0 . . ?
C10B C1B H1C 109.0 . . ?
C2B C1B H1D 109.0 . . ?
C10B C1B H1D 109.0 . . ?
H1C C1B H1D 107.8 . . ?
C3B C2B C1B 112.1(3) . . ?
C3B C2B H2C 109.2 . . ?
C1B C2B H2C 109.2 . . ?
C3B C2B H2D 109.2 . . ?
C1B C2B H2D 109.2 . . ?
H2C C2B H2D 107.9 . . ?
O1B C3B C4B 121.5(3) . . ?
O1B C3B C2B 122.1(3) . . ?
C4B C3B C2B 116.3(3) . . ?
C5B C4B C3B 123.6(3) . . ?
C5B C4B H4B 118.2 . . ?
C3B C4B H4B 118.2 . . ?
C4B C5B C6B 120.2(3) . . ?
C4B C5B C10B 122.6(3) . . ?
C6B C5B C10B 117.1(3) . . ?
C5B C6B C7B 112.5(2) . . ?
C5B C6B H6D 109.1 . . ?
C7B C6B H6D 109.1 . . ?
C5B C6B H6C 109.1 . . ?
C7B C6B H6C 109.1 . . ?
H6D C6B H6C 107.8 . . ?
C8B C7B C6B 111.1(2) . . ?
C8B C7B H7C 109.4 . . ?
C6B C7B H7C 109.4 . . ?
C8B C7B H7D 109.4 . . ?
C6B C7B H7D 109.4 . . ?
H7C C7B H7D 108.0 . . ?
C7B C8B C14B 111.0(2) . . ?
C7B C8B C9B 109.3(2) . . ?
C14B C8B C9B 109.0(2) . . ?
C7B C8B H8B 109.2 . . ?
C14B C8B H8B 109.2 . . ?
C9B C8B H8B 109.2 . . ?
C11B C9B C8B 112.3(2) . . ?
C11B C9B C10B 112.4(2) . . ?
C8B C9B C10B 112.3(2) . . ?
C11B C9B H9B 106.4 . . ?
C8B C9B H9B 106.4 . . ?
C10B C9B H9B 106.4 . . ?
C5B C10B C1B 109.8(2) . . ?
C5B C10B C21B 108.2(2) . . ?
C1B C10B C21B 109.6(2) . . ?
C5B C10B C9B 108.4(2) . . ?
C1B C10B C9B 108.6(2) . . ?
C21B C10B C9B 112.2(2) . . ?
C12B C11B C9B 113.5(2) . . ?
C12B C11B H11D 108.9 . . ?
C9B C11B H11D 108.9 . . ?
C12B C11B H11C 108.9 . . ?
C9B C11B H11C 108.9 . . ?
H11D C11B H11C 107.7 . . ?
C13B C12B C11B 110.4(2) . . ?
C13B C12B H12D 109.6 . . ?
C11B C12B H12D 109.6 . . ?
C13B C12B H12C 109.6 . . ?
C11B C12B H12C 109.6 . . ?
H12D C12B H12C 108.1 . . ?
C12B C13B C14B 108.9(2) . . ?
C12B C13B C22B 109.4(2) . . ?
C14B C13B C22B 112.3(2) . . ?
C12B C13B C17B 118.3(2) . . ?
C14B C13B C17B 98.3(2) . . ?
C22B C13B C17B 109.2(2) . . ?
C8B C14B C15B 117.8(2) . . ?
C8B C14B C13B 114.1(2) . . ?
C15B C14B C13B 103.8(2) . . ?
C8B C14B H14B 106.8 . . ?
C15B C14B H14B 106.8 . . ?
C13B C14B H14B 106.8 . . ?
C14B C15B C16B 105.2(2) . . ?
C14B C15B H15D 110.7 . . ?
C16B C15B H15D 110.7 . . ?
C14B C15B H15C 110.7 . . ?
C16B C15B H15C 110.7 . . ?
H15D C15B H15C 108.8 . . ?
C17B C16B C20B 106.5(2) . . ?
C17B C16B C15B 103.6(2) . . ?
C20B C16B C15B 112.9(2) . . ?
C17B C16B H16B 111.2 . . ?
C20B C16B H16B 111.2 . . ?
C15B C16B H16B 111.2 . . ?
C13B C17B C16B 105.8(2) . . ?
C13B C17B C18B 114.3(2) . . ?
C16B C17B C18B 103.9(2) . . ?
C13B C17B Cl1B 113.9(2) . . ?
C16B C17B Cl1B 113.3(2) . . ?
C18B C17B Cl1B 105.40(19) . . ?
O2B C18B C19B 126.3(3) . . ?
O2B C18B C17B 125.0(3) . . ?
C19B C18B C17B 108.7(3) . . ?
C18B C19B C20B 106.6(3) . . ?
C18B C19B H19C 110.4 . . ?
C20B C19B H19C 110.4 . . ?
C18B C19B H19D 110.4 . . ?
C20B C19B H19D 110.4 . . ?
H19C C19B H19D 108.6 . . ?
C23B C20B C19B 114.8(3) . . ?
C23B C20B C16B 113.2(2) . . ?
C19B C20B C16B 102.7(2) . . ?
C23B C20B H20B 108.6 . . ?
C19B C20B H20B 108.6 . . ?
C16B C20B H20B 108.6 . . ?
C10B C21B H21D 109.5 . . ?
C10B C21B H21E 109.5 . . ?
H21D C21B H21E 109.5 . . ?
C10B C21B H21F 109.5 . . ?
H21D C21B H21F 109.5 . . ?
H21E C21B H21F 109.5 . . ?
C13B C22B H22D 109.5 . . ?
C13B C22B H22E 109.5 . . ?
H22D C22B H22E 109.5 . . ?
C13B C22B H22F 109.5 . . ?
H22D C22B H22F 109.5 . . ?
H22E C22B H22F 109.5 . . ?
C24B C23B C28B 118.4(3) . . ?
C24B C23B C20B 123.2(3) . . ?
C28B C23B C20B 118.4(3) . . ?
C23B C24B C25B 121.2(3) . . ?
C23B C24B H24B 119.4 . . ?
C25B C24B H24B 119.4 . . ?
C26B C25B C24B 117.9(3) . . ?
C26B C25B H25B 121.1 . . ?
C24B C25B H25B 121.1 . . ?
F1B C26B C25B 118.5(4) . . ?
F1B C26B C27B 118.0(4) . . ?
C25B C26B C27B 123.5(3) . . ?
C26B C27B C28B 117.5(3) . . ?
C26B C27B H27B 121.3 . . ?
C28B C27B H27B 121.3 . . ?
C27B C28B C23B 121.6(3) . . ?
C27B C28B H28B 119.2 . . ?
C23B C28B H28B 119.2 . . ?

loop_
_geom_bond_atom_site_label_1
_geom_bond_atom_site_label_2
_geom_bond_distance
_geom_bond_site_symmetry_2
_geom_bond_publ_flag
Cl1A C17A 1.803(3) . ?
F1A C26A 1.360(5) . ?
O1A C3A 1.223(5) . ?
O2A C18A 1.204(4) . ?
C1A C2A 1.526(5) . ?
C1A C10A 1.540(5) . ?
C1A H1A 0.92(3) . ?
C1A H1B 0.92(3) . ?
C2A C3A 1.504(5) . ?
C2A H2A 0.98(4) . ?
C2A H2B 0.98(4) . ?
C3A C4A 1.457(5) . ?
C4A C5A 1.338(5) . ?
C4A H4A 0.94(5) . ?
C5A C6A 1.506(5) . ?
C5A C10A 1.522(4) . ?
C6A C7A 1.532(5) . ?
C6A H6B 1.00(3) . ?
C6A H6A 1.00(3) . ?
C7A C8A 1.533(5) . ?
C7A H7A 1.01(3) . ?
C7A H7B 1.01(3) . ?
C8A C14A 1.520(5) . ?
C8A C9A 1.549(4) . ?
C8A H8A 0.98(5) . ?
C9A C11A 1.542(4) . ?
C9A C10A 1.555(4) . ?
C9A H9A 0.99(4) . ?
C10A C21A 1.550(5) . ?
C11A C12A 1.537(5) . ?
C11A H11B 1.01(3) . ?
C11A H11A 1.01(3) . ?
C12A C13A 1.533(4) . ?
C12A H12B 1.01(3) . ?
C12A H12A 1.01(3) . ?
C13A C22A 1.538(4) . ?
C13A C14A 1.541(4) . ?
C13A C17A 1.544(5) . ?
C14A C15A 1.537(4) . ?
C14A H14A 1.00(4) . ?
C15A C16A 1.554(5) . ?
C15A H15B 0.93(3) . ?
C15A H15A 0.93(3) . ?
C16A C20A 1.552(5) . ?
C16A C17A 1.557(4) . ?
C16A H16A 0.96(4) . ?
C17A C18A 1.555(4) . ?
C18A C19A 1.514(5) . ?
C19A C20A 1.535(5) . ?
C19A H19A 0.99(3) . ?
C19A H19B 0.99(3) . ?
C20A C23A 1.514(5) . ?
C20A H20A 0.94(5) . ?
C21A H21A 0.94(3) . ?
C21A H21B 0.94(3) . ?
C21A H21C 0.94(3) . ?
C22A H22A 0.97(3) . ?
C22A H22B 0.97(3) . ?
C22A H22C 0.97(3) . ?
C23A C24A 1.392(5) . ?
C23A C28A 1.404(4) . ?
C24A C25A 1.393(6) . ?
C24A H24A 0.89(5) . ?
C25A C26A 1.374(6) . ?
C25A H25A 1.06(5) . ?
C26A C27A 1.374(6) . ?
C27A C28A 1.384(5) . ?
C27A H27A 0.99(5) . ?
C28A H28A 0.98(5) . ?
Cl1B C17B 1.800(3) . ?
F1B C26B 1.365(4) . ?
O1B C3B 1.224(4) . ?
O2B C18B 1.205(4) . ?
C1B C2B 1.529(4) . ?
C1B C10B 1.541(4) . ?
C1B H1C 0.91(3) . ?
C1B H1D 0.91(3) . ?
C2B C3B 1.505(5) . ?
C2B H2C 0.97(3) . ?
C2B H2D 0.97(3) . ?
C3B C4B 1.466(4) . ?
C4B C5B 1.347(4) . ?
C4B H4B 0.98(5) . ?
C5B C6B 1.501(4) . ?
C5B C10B 1.519(4) . ?
C6B C7B 1.531(4) . ?
C6B H6D 0.97(3) . ?
C6B H6C 0.97(3) . ?
C7B C8B 1.523(4) . ?
C7B H7C 0.99(3) . ?
C7B H7D 0.99(3) . ?
C8B C14B 1.524(4) . ?
C8B C9B 1.548(4) . ?
C8B H8B 0.96(4) . ?
C9B C11B 1.539(4) . ?
C9B C10B 1.562(4) . ?
C9B H9B 0.93(4) . ?
C10B C21B 1.545(4) . ?
C11B C12B 1.536(4) . ?
C11B H11D 1.00(3) . ?
C11B H11C 1.00(3) . ?
C12B C13B 1.526(4) . ?
C12B H12D 0.98(3) . ?
C12B H12C 0.98(3) . ?
C13B C14B 1.539(4) . ?
C13B C22B 1.544(4) . ?
C13B C17B 1.546(4) . ?
C14B C15B 1.536(4) . ?
C14B H14B 0.95(4) . ?
C15B C16B 1.563(4) . ?
C15B H15D 0.94(3) . ?
C15B H15C 0.94(3) . ?
C16B C17B 1.549(4) . ?
C16B C20B 1.561(4) . ?
C16B H16B 0.94(4) . ?
C17B C18B 1.555(4) . ?
C18B C19B 1.512(5) . ?
C19B C20B 1.532(5) . ?
C19B H19C 0.98(3) . ?
C19B H19D 0.98(3) . ?
C20B C23B 1.512(4) . ?
C20B H20B 0.97(5) . ?
C21B H21D 0.98(3) . ?
C21B H21E 0.98(3) . ?
C21B H21F 0.98(3) . ?
C22B H22D 0.97(3) . ?
C22B H22E 0.97(3) . ?
C22B H22F 0.97(3) . ?
C23B C24B 1.390(5) . ?
C23B C28B 1.396(4) . ?
C24B C25B 1.405(5) . ?
C24B H24B 0.94(5) . ?
C25B C26B 1.367(6) . ?
C25B H25B 0.95(5) . ?
C26B C27B 1.381(6) . ?
C27B C28B 1.396(5) . ?
C27B H27B 1.04(5) . ?
C28B H28B 0.93(5) . ?

loop_
_geom_torsion_atom_site_label_1
_geom_torsion_atom_site_label_2
_geom_torsion_atom_site_label_3
_geom_torsion_atom_site_label_4
_geom_torsion
_geom_torsion_site_symmetry_1
_geom_torsion_site_symmetry_2
_geom_torsion_site_symmetry_3
_geom_torsion_site_symmetry_4
_geom_torsion_publ_flag
C10A C1A C2A C3A -53.6(5) . . . . ?
C1A C2A C3A O1A -152.3(4) . . . . ?
C1A C2A C3A C4A 30.1(5) . . . . ?
O1A C3A C4A C5A -179.3(4) . . . . ?
C2A C3A C4A C5A -1.7(6) . . . . ?
C3A C4A C5A C6A 172.1(4) . . . . ?
C3A C4A C5A C10A -4.3(6) . . . . ?
C4A C5A C6A C7A 136.8(4) . . . . ?
C10A C5A C6A C7A -46.5(4) . . . . ?
C5A C6A C7A C8A 52.0(4) . . . . ?
C6A C7A C8A C14A 177.7(3) . . . . ?
C6A C7A C8A C9A -59.5(4) . . . . ?
C14A C8A C9A C11A -45.3(4) . . . . ?
C7A C8A C9A C11A -169.2(3) . . . . ?
C14A C8A C9A C10A -173.9(3) . . . . ?
C7A C8A C9A C10A 62.1(3) . . . . ?
C4A C5A C10A C1A -18.2(5) . . . . ?
C6A C5A C10A C1A 165.3(3) . . . . ?
C4A C5A C10A C21A 101.1(4) . . . . ?
C6A C5A C10A C21A -75.5(4) . . . . ?
C4A C5A C10A C9A -137.4(3) . . . . ?
C6A C5A C10A C9A 46.1(4) . . . . ?
C2A C1A C10A C5A 46.4(4) . . . . ?
C2A C1A C10A C21A -71.1(4) . . . . ?
C2A C1A C10A C9A 165.6(3) . . . . ?
C11A C9A C10A C5A 177.5(3) . . . . ?
C8A C9A C10A C5A -53.6(3) . . . . ?
C11A C9A C10A C1A 58.0(4) . . . . ?
C8A C9A C10A C1A -173.1(3) . . . . ?
C11A C9A C10A C21A -64.0(3) . . . . ?
C8A C9A C10A C21A 65.0(3) . . . . ?
C8A C9A C11A C12A 46.3(4) . . . . ?
C10A C9A C11A C12A 174.6(3) . . . . ?
C9A C11A C12A C13A -54.2(4) . . . . ?
C11A C12A C13A C22A -62.3(3) . . . . ?
C11A C12A C13A C14A 60.6(3) . . . . ?
C11A C12A C13A C17A 173.1(3) . . . . ?
C7A C8A C14A C15A -62.3(4) . . . . ?
C9A C8A C14A C15A 176.0(3) . . . . ?
C7A C8A C14A C13A 177.2(3) . . . . ?
C9A C8A C14A C13A 55.5(3) . . . . ?
C12A C13A C14A C8A -63.9(3) . . . . ?
C22A C13A C14A C8A 57.2(4) . . . . ?
C17A C13A C14A C8A 171.6(3) . . . . ?
C12A C13A C14A C15A 168.6(3) . . . . ?
C22A C13A C14A C15A -70.4(3) . . . . ?
C17A C13A C14A C15A 44.0(3) . . . . ?
C8A C14A C15A C16A -156.8(3) . . . . ?
C13A C14A C15A C16A -31.7(3) . . . . ?
C14A C15A C16A C20A -109.9(3) . . . . ?
C14A C15A C16A C17A 6.2(3) . . . . ?
C12A C13A C17A C18A -42.0(4) . . . . ?
C22A C13A C17A C18A -167.5(3) . . . . ?
C14A C13A C17A C18A 74.4(3) . . . . ?
C12A C13A C17A C16A -156.7(3) . . . . ?
C22A C13A C17A C16A 77.8(3) . . . . ?
C14A C13A C17A C16A -40.3(3) . . . . ?
C12A C13A C17A Cl1A 79.2(3) . . . . ?
C22A C13A C17A Cl1A -46.3(3) . . . . ?
C14A C13A C17A Cl1A -164.3(2) . . . . ?
C20A C16A C17A C13A 142.7(3) . . . . ?
C15A C16A C17A C13A 21.4(3) . . . . ?
C20A C16A C17A C18A 20.2(3) . . . . ?
C15A C16A C17A C18A -101.1(3) . . . . ?
C20A C16A C17A Cl1A -92.9(3) . . . . ?
C15A C16A C17A Cl1A 145.8(2) . . . . ?
C13A C17A C18A O2A 65.3(4) . . . . ?
C16A C17A C18A O2A -179.2(3) . . . . ?
Cl1A C17A C18A O2A -60.5(4) . . . . ?
C13A C17A C18A C19A -116.4(3) . . . . ?
C16A C17A C18A C19A -0.9(4) . . . . ?
Cl1A C17A C18A C19A 117.8(3) . . . . ?
O2A C18A C19A C20A 159.4(4) . . . . ?
C17A C18A C19A C20A -18.8(4) . . . . ?
C18A C19A C20A C23A -91.4(3) . . . . ?
C18A C19A C20A C16A 30.8(4) . . . . ?
C15A C16A C20A C23A -152.2(3) . . . . ?
C17A C16A C20A C23A 92.9(3) . . . . ?
C15A C16A C20A C19A 83.3(3) . . . . ?
C17A C16A C20A C19A -31.7(3) . . . . ?
C19A C20A C23A C24A 8.5(5) . . . . ?
C16A C20A C23A C24A -109.3(4) . . . . ?
C19A C20A C23A C28A -170.8(3) . . . . ?
C16A C20A C23A C28A 71.5(4) . . . . ?
C28A C23A C24A C25A -0.2(5) . . . . ?
C20A C23A C24A C25A -179.5(3) . . . . ?
C23A C24A C25A C26A -0.1(6) . . . . ?
C24A C25A C26A F1A 179.6(3) . . . . ?
C24A C25A C26A C27A 0.4(6) . . . . ?
F1A C26A C27A C28A -179.6(3) . . . . ?
C25A C26A C27A C28A -0.4(6) . . . . ?
C26A C27A C28A C23A 0.0(5) . . . . ?
C24A C23A C28A C27A 0.3(5) . . . . ?
C20A C23A C28A C27A 179.6(3) . . . . ?
C10B C1B C2B C3B -54.4(4) . . . . ?
C1B C2B C3B O1B -155.2(3) . . . . ?
C1B C2B C3B C4B 28.1(4) . . . . ?
O1B C3B C4B C5B -173.5(3) . . . . ?
C2B C3B C4B C5B 3.2(5) . . . . ?
C3B C4B C5B C6B 166.7(3) . . . . ?
C3B C4B C5B C10B -8.8(5) . . . . ?
C4B C5B C6B C7B 135.0(3) . . . . ?
C10B C5B C6B C7B -49.3(4) . . . . ?
C5B C6B C7B C8B 52.3(4) . . . . ?
C6B C7B C8B C14B -178.0(2) . . . . ?
C6B C7B C8B C9B -57.7(3) . . . . ?
C7B C8B C9B C11B -172.3(3) . . . . ?
C14B C8B C9B C11B -50.8(3) . . . . ?
C7B C8B C9B C10B 59.8(3) . . . . ?
C14B C8B C9B C10B -178.6(2) . . . . ?
C4B C5B C10B C1B -17.3(4) . . . . ?
C6B C5B C10B C1B 167.1(3) . . . . ?
C4B C5B C10B C21B 102.3(3) . . . . ?
C6B C5B C10B C21B -73.3(3) . . . . ?
C4B C5B C10B C9B -135.8(3) . . . . ?
C6B C5B C10B C9B 48.6(3) . . . . ?
C2B C1B C10B C5B 48.0(4) . . . . ?
C2B C1B C10B C21B -70.7(3) . . . . ?
C2B C1B C10B C9B 166.4(3) . . . . ?
C11B C9B C10B C5B 178.9(2) . . . . ?
C8B C9B C10B C5B -53.4(3) . . . . ?
C11B C9B C10B C1B 59.7(3) . . . . ?
C8B C9B C10B C1B -172.6(2) . . . . ?
C11B C9B C10B C21B -61.7(3) . . . . ?
C8B C9B C10B C21B 66.1(3) . . . . ?
C8B C9B C11B C12B 52.1(3) . . . . ?
C10B C9B C11B C12B 179.8(2) . . . . ?
C9B C11B C12B C13B -54.7(3) . . . . ?
C11B C12B C13B C14B 56.3(3) . . . . ?
C11B C12B C13B C22B -66.8(3) . . . . ?
C11B C12B C13B C17B 167.3(2) . . . . ?
C7B C8B C14B C15B -61.2(3) . . . . ?
C9B C8B C14B C15B 178.3(3) . . . . ?
C7B C8B C14B C13B 176.7(2) . . . . ?
C9B C8B C14B C13B 56.2(3) . . . . ?
C12B C13B C14B C8B -59.7(3) . . . . ?
C22B C13B C14B C8B 61.6(3) . . . . ?
C17B C13B C14B C8B 176.4(2) . . . . ?
C12B C13B C14B C15B 170.8(2) . . . . ?
C22B C13B C14B C15B -67.9(3) . . . . ?
C17B C13B C14B C15B 46.9(3) . . . . ?
C8B C14B C15B C16B -160.7(3) . . . . ?
C13B C14B C15B C16B -33.4(3) . . . . ?
C14B C15B C16B C17B 5.6(3) . . . . ?
C14B C15B C16B C20B -109.2(3) . . . . ?
C12B C13B C17B C16B -160.6(2) . . . . ?
C14B C13B C17B C16B -43.8(3) . . . . ?
C22B C13B C17B C16B 73.4(3) . . . . ?
C12B C13B C17B C18B -46.9(3) . . . . ?
C14B C13B C17B C18B 69.9(3) . . . . ?
C22B C13B C17B C18B -172.9(2) . . . . ?
C12B C13B C17B Cl1B 74.3(3) . . . . ?
C14B C13B C17B Cl1B -168.89(19) . . . . ?
C22B C13B C17B Cl1B -51.7(3) . . . . ?
C20B C16B C17B C13B 143.4(2) . . . . ?
C15B C16B C17B C13B 24.1(3) . . . . ?
C20B C16B C17B C18B 22.7(3) . . . . ?
C15B C16B C17B C18B -96.6(3) . . . . ?
C20B C16B C17B Cl1B -91.2(3) . . . . ?
C15B C16B C17B Cl1B 149.5(2) . . . . ?
C13B C17B C18B O2B 61.1(4) . . . . ?
C16B C17B C18B O2B 175.9(3) . . . . ?
Cl1B C17B C18B O2B -64.7(3) . . . . ?
C13B C17B C18B C19B -117.7(3) . . . . ?
C16B C17B C18B C19B -2.9(3) . . . . ?
Cl1B C17B C18B C19B 116.5(2) . . . . ?
O2B C18B C19B C20B 162.9(3) . . . . ?
C17B C18B C19B C20B -18.3(3) . . . . ?
C18B C19B C20B C23B -91.7(3) . . . . ?
C18B C19B C20B C16B 31.6(3) . . . . ?
C17B C16B C20B C23B 90.6(3) . . . . ?
C15B C16B C20B C23B -156.3(2) . . . . ?
C17B C16B C20B C19B -33.8(3) . . . . ?
C15B C16B C20B C19B 79.3(3) . . . . ?
C19B C20B C23B C24B 15.9(4) . . . . ?
C16B C20B C23B C24B -101.5(4) . . . . ?
C19B C20B C23B C28B -162.7(3) . . . . ?
C16B C20B C23B C28B 79.8(3) . . . . ?
C28B C23B C24B C25B -0.1(5) . . . . ?
C20B C23B C24B C25B -178.8(3) . . . . ?
C23B C24B C25B C26B -0.3(6) . . . . ?
C24B C25B C26B F1B 179.4(3) . . . . ?
C24B C25B C26B C27B 0.0(6) . . . . ?
F1B C26B C27B C28B -178.6(3) . . . . ?
C25B C26B C27B C28B 0.8(6) . . . . ?
C26B C27B C28B C23B -1.3(5) . . . . ?
C24B C23B C28B C27B 1.0(5) . . . . ?
C20B C23B C28B C27B 179.7(3) . . . . ?
